data_7705955
loop_
_publ_author_name
'Zhao, Jiao-Jiao'
'Zhang, Lei'
'Liu, Peng-Yu'
'Chen, Wei-Zhe'
'Liu, Zhi-Liang'
'Wang, Yan-Qin'

_publ_section_title
;
 Water-stable Cd(ii)/Zn(ii) coordination polymers as recyclable
 luminescent sensors for detecting hippuric acid in simulated urine for
 indexing toluene exposure with high selectivity, sensitivity and fast
 response.
;
_journal_issue 2
_journal_name_full 'Dalton transactions (Cambridge, England : 2003)'
_journal_page_first 553
_journal_page_last 561
_journal_paper_doi 10.1039/d0dt03648j
_journal_volume 50
_journal_year 2021
_chemical_formula_sum 'C58 H36 N14 O4 Zn2'
_chemical_formula_weight 1123.75
_space_group_crystal_system triclinic
_space_group_IT_number 2
_space_group_name_Hall '-P 1'
_space_group_name_H-M_alt 'P -1'
_atom_sites_solution_hydrogens geom
_audit_creation_method SHELXL-2014/7
_audit_update_record
;
2020-09-14 deposited with the CCDC.	2020-11-30 downloaded from the CCDC.
;
_cell_angle_alpha 97.0300(10)
_cell_angle_beta 101.5180(10)
_cell_angle_gamma 114.7100(10)
_cell_formula_units_Z 2
_cell_length_a 12.8324(9)
_cell_length_b 14.0562(9)
_cell_length_c 16.8239(12)
_cell_measurement_reflns_used 4482
_cell_measurement_temperature 296(2)
_cell_measurement_theta_max 27.21
_cell_measurement_theta_min 2.28
_cell_volume 2628.0(3)
_computing_cell_refinement 'Bruker SMART'
_computing_data_collection 'Bruker SMART'
_computing_data_reduction 'Bruker SAINT'
_computing_molecular_graphics 'Bruker SHELXTL'
_computing_publication_material 'Bruker SHELXTL'
_computing_structure_refinement 'SHELXL-2014/7 (Sheldrick, 2014)'
_computing_structure_solution 'Bruker SHELXTL'
_diffrn_ambient_temperature 296(2)
_diffrn_measured_fraction_theta_full 0.993
_diffrn_measured_fraction_theta_max 0.993
_diffrn_measurement_device_type 'CCD area detector'
_diffrn_measurement_method 'phi and omega scans'
_diffrn_radiation_type MoK\a
_diffrn_radiation_wavelength 0.71073
_diffrn_reflns_av_R_equivalents 0.0178
_diffrn_reflns_av_unetI/netI 0.0400
_diffrn_reflns_Laue_measured_fraction_full 0.993
_diffrn_reflns_Laue_measured_fraction_max 0.993
_diffrn_reflns_limit_h_max 13
_diffrn_reflns_limit_h_min -15
_diffrn_reflns_limit_k_max 16
_diffrn_reflns_limit_k_min -13
_diffrn_reflns_limit_l_max 20
_diffrn_reflns_limit_l_min -18
_diffrn_reflns_number 13530
_diffrn_reflns_point_group_measured_fraction_full 0.993
_diffrn_reflns_point_group_measured_fraction_max 0.993
_diffrn_reflns_theta_full 24.999
_diffrn_reflns_theta_max 24.999
_diffrn_reflns_theta_min 2.681
_exptl_absorpt_coefficient_mu 0.975
_exptl_absorpt_correction_type none
_exptl_crystal_density_diffrn 1.420
_exptl_crystal_density_meas 0
_exptl_crystal_F_000 1148
_exptl_crystal_size_max 0.260
_exptl_crystal_size_mid 0.250
_exptl_crystal_size_min 0.230
_refine_diff_density_max 6.704
_refine_diff_density_min -0.467
_refine_diff_density_rms 0.198
_refine_ls_extinction_method none
_refine_ls_goodness_of_fit_ref 1.516
_refine_ls_hydrogen_treatment constr
_refine_ls_matrix_type full
_refine_ls_number_parameters 703
_refine_ls_number_reflns 9200
_refine_ls_number_restraints 0
_refine_ls_restrained_S_all 1.516
_refine_ls_R_factor_all 0.1178
_refine_ls_R_factor_gt 0.0973
_refine_ls_shift/su_max 0.001
_refine_ls_shift/su_mean 0.000
_refine_ls_structure_factor_coef Fsqd
_refine_ls_weighting_details 'w=1/[\s^2^(Fo^2^)+(0.2000P)^2^] where P=(Fo^2^+2Fc^2^)/3'
_refine_ls_weighting_scheme calc
_refine_ls_wR_factor_gt 0.3379
_refine_ls_wR_factor_ref 0.3602
_reflns_Friedel_coverage 0.000
_reflns_number_gt 6996
_reflns_number_total 9200
_reflns_threshold_expression 'I > 2\s(I)'
_cod_data_source_file d0dt03648j2.cif
_cod_data_source_block 1_CCDC2
_cod_depositor_comments 'Adding full bibliography for 7705953--7705955.cif.'
_cod_database_code 7705955
_shelx_shelxl_version_number 2014/7
_shelx_space_group_comment
; 
The symmetry employed for this shelxl refinement is uniquely defined 
by the following loop, which should always be used as a source of 
symmetry information in preference to the above space-group names. 
They are only intended as comments. 
;
_shelx_estimated_absorpt_t_min 0.786
_shelx_estimated_absorpt_t_max 0.807

loop_
_space_group_symop_operation_xyz
'x, y, z'
'-x, -y, -z'

loop_
_atom_site_label
_atom_site_type_symbol
_atom_site_fract_x
_atom_site_fract_y
_atom_site_fract_z
_atom_site_U_iso_or_equiv
_atom_site_adp_type
_atom_site_occupancy
_atom_site_site_symmetry_order
_atom_site_calc_flag
_atom_site_refinement_flags_posn
_atom_site_refinement_flags_adp
_atom_site_refinement_flags_occupancy
_atom_site_disorder_assembly
_atom_site_disorder_group
Zn2 Zn 0.18333(7) -0.33773(6) 0.61977(5) 0.0256(3) Uani 1 1 d . . . . .
Zn1 Zn 0.25128(7) 0.21443(6) -0.09356(5) 0.0245(3) Uani 1 1 d . . . . .
O2 O 0.2182(6) 0.1300(4) -0.0117(3) 0.0459(16) Uani 1 1 d . . . . .
N5 N 1.1713(5) 0.3135(5) -0.0869(4) 0.0274(13) Uani 1 1 d . . . . .
N7 N 0.4206(5) 0.2943(5) -0.0992(4) 0.0294(14) Uani 1 1 d . . . . .
O4 O 0.1320(6) -0.2878(5) 0.5207(4) 0.0496(16) Uani 1 1 d . . . . .
N4 N 1.1632(5) 1.1250(5) -0.2116(4) 0.0287(14) Uani 1 1 d . . . . .
N6 N 0.8497(5) 0.4298(5) -0.1014(4) 0.0272(13) Uani 1 1 d . . . . .
N8 N 0.2664(5) -0.2507(4) 0.7393(4) 0.0277(14) Uani 1 1 d . . . . .
N14 N 1.0108(5) 0.5733(5) 0.6303(4) 0.0303(14) Uani 1 1 d . . . . .
N12 N 0.2623(5) 0.5638(5) 0.6071(4) 0.0305(14) Uani 1 1 d . . . . .
O1 O 0.3490(6) 0.2839(5) 0.0752(4) 0.0532(17) Uani 1 1 d . . . . .
N13 N 0.5816(5) 0.4416(4) 0.6265(4) 0.0266(13) Uani 1 1 d . . . . .
O3 O 0.3264(6) -0.2131(5) 0.5621(4) 0.0539(17) Uani 1 1 d . . . . .
N3 N 1.1750(6) 1.1861(5) -0.2695(4) 0.0345(15) Uani 1 1 d . . . . .
N9 N 0.2568(6) -0.3124(5) 0.7946(4) 0.0333(15) Uani 1 1 d . . . . .
N2 N 1.1126(6) 1.1234(5) -0.3420(4) 0.0375(16) Uani 1 1 d . . . . .
N1 N 1.0579(6) 1.0221(6) -0.3360(4) 0.0404(17) Uani 1 1 d . . . . .
N11 N 0.3752(6) -0.1529(5) 0.8629(4) 0.0408(17) Uani 1 1 d . . . . .
N10 N 0.3201(6) -0.2551(5) 0.8665(4) 0.0401(17) Uani 1 1 d . . . . .
C11 C 0.9613(6) 0.4841(6) -0.1081(5) 0.0258(15) Uani 1 1 d . . . . .
C10 C 0.7761(6) 0.4750(6) -0.1139(5) 0.0262(16) Uani 1 1 d . . . . .
C1 C 1.0901(6) 1.0244(6) -0.2549(5) 0.0259(15) Uani 1 1 d . . . . .
C49 C 0.7791(6) 0.4598(5) 0.6403(4) 0.0243(15) Uani 1 1 d . . . . .
C37 C 0.3400(6) -0.1516(5) 0.7825(5) 0.0276(16) Uani 1 1 d . . . . .
C15 C 1.0656(6) 0.2778(6) -0.0680(5) 0.0274(16) Uani 1 1 d . . . . .
H15 H 1.0389 0.2143 -0.0496 0.033 Uiso 1 1 calc R U . . .
C46 C 0.6531(6) 0.3963(6) 0.6439(5) 0.0250(15) Uani 1 1 d . . . . .
C18 C 0.6560(6) 0.4148(6) -0.1057(4) 0.0260(15) Uani 1 1 d . . . . .
C13 C 1.0359(6) 0.4256(5) -0.0998(5) 0.0265(15) Uani 1 1 d . . . . .
C47 C 0.4673(7) 0.3873(5) 0.6288(5) 0.0277(16) Uani 1 1 d . . . . .
C9 C 0.8126(7) 0.5762(6) -0.1330(5) 0.0276(16) Uani 1 1 d . . . . .
H9 H 0.7601 0.6061 -0.1412 0.033 Uiso 1 1 calc R U . . .
C38 C 0.3778(7) -0.0530(5) 0.7503(5) 0.0284(16) Uani 1 1 d . . . . .
C54 C 0.3919(7) 0.4451(6) 0.6162(5) 0.0282(16) Uani 1 1 d . . . . .
C43 C 0.3031(7) -0.0402(6) 0.6867(5) 0.0314(17) Uani 1 1 d . . . . .
H43 H 0.2259 -0.0951 0.6625 0.038 Uiso 1 1 calc R U . . .
C22 C 0.5610(6) 0.4250(6) -0.1534(5) 0.0302(17) Uani 1 1 d . . . . .
H22 H 0.5753 0.4740 -0.1873 0.036 Uiso 1 1 calc R U . . .
C8 C 0.9275(6) 0.6313(6) -0.1397(5) 0.0275(16) Uani 1 1 d . . . . .
C12 C 1.0026(7) 0.5835(6) -0.1255(5) 0.0293(16) Uani 1 1 d . . . . .
H12 H 1.0810 0.6192 -0.1279 0.035 Uiso 1 1 calc R U . . .
C5 C 0.9669(6) 0.7379(5) -0.1638(5) 0.0267(16) Uani 1 1 d . . . . .
C52 C 0.9249(7) 0.5986(6) 0.5974(5) 0.0303(17) Uani 1 1 d . . . . .
H52 H 0.9442 0.6555 0.5709 0.036 Uiso 1 1 calc R U . . .
C2 C 1.0484(7) 0.9289(6) -0.2194(5) 0.0303(17) Uani 1 1 d . . . . .
C41 C 0.4567(7) 0.1372(6) 0.6943(5) 0.0311(17) Uani 1 1 d . . . . .
C21 C 0.4445(7) 0.3626(6) -0.1510(5) 0.0330(18) Uani 1 1 d . . . . .
H21 H 0.3818 0.3678 -0.1857 0.040 Uiso 1 1 calc R U . . .
C50 C 0.8705(6) 0.4360(6) 0.6767(5) 0.0299(17) Uani 1 1 d . . . . .
H50 H 0.8553 0.3807 0.7048 0.036 Uiso 1 1 calc R U . . .
C14 C 0.9983(7) 0.3278(6) -0.0741(5) 0.0310(17) Uani 1 1 d . . . . .
H14 H 0.9257 0.2984 -0.0613 0.037 Uiso 1 1 calc R U . . .
C51 C 0.9829(7) 0.4958(6) 0.6701(5) 0.0313(17) Uani 1 1 d . . . . .
H51 H 1.0434 0.4804 0.6956 0.038 Uiso 1 1 calc R U . . .
C48 C 0.4221(7) 0.2842(6) 0.6453(5) 0.0333(18) Uani 1 1 d . . . . .
H48 H 0.3416 0.2464 0.6421 0.040 Uiso 1 1 calc R U . . .
C33 C 0.2400(7) -0.1603(6) 0.4482(5) 0.0324(17) Uani 1 1 d . . . . .
C44 C 0.4979(7) 0.2397(5) 0.6662(5) 0.0287(16) Uani 1 1 d . . . . .
C20 C 0.5137(7) 0.2835(6) -0.0531(5) 0.0381(19) Uani 1 1 d . . . . .
H20 H 0.4995 0.2365 -0.0176 0.046 Uiso 1 1 calc R U . . .
C42 C 0.3415(7) 0.0542(6) 0.6580(5) 0.0325(17) Uani 1 1 d . . . . .
H42 H 0.2901 0.0619 0.6147 0.039 Uiso 1 1 calc R U . . .
C53 C 0.8087(7) 0.5443(6) 0.6009(5) 0.0337(18) Uani 1 1 d . . . . .
H53 H 0.7513 0.5643 0.5772 0.040 Uiso 1 1 calc R U . . .
C6 C 1.0851(7) 0.8199(6) -0.1295(5) 0.0324(18) Uani 1 1 d . . . . .
H6 H 1.1373 0.8098 -0.0884 0.039 Uiso 1 1 calc R U . . .
C7 C 1.1241(7) 0.9134(6) -0.1554(5) 0.0323(17) Uani 1 1 d . . . . .
H7 H 1.2015 0.9676 -0.1306 0.039 Uiso 1 1 calc R U . . .
C45 C 0.6156(7) 0.2966(6) 0.6652(5) 0.0296(17) Uani 1 1 d . . . . .
H45 H 0.6692 0.2686 0.6786 0.036 Uiso 1 1 calc R U . . .
C23 C 0.2854(8) 0.1870(7) 0.0602(5) 0.039(2) Uani 1 1 d . . . . .
C27 C 0.2672(7) 0.0136(6) 0.2565(5) 0.0353(18) Uani 1 1 d . . . . .
C16 C 1.2098(8) 0.4075(7) -0.1070(7) 0.049(2) Uani 1 1 d . . . . .
H16 H 1.2851 0.4373 -0.1157 0.059 Uiso 1 1 calc R U . . .
C19 C 0.6286(7) 0.3411(7) -0.0582(5) 0.0368(19) Uani 1 1 d . . . . .
H19 H 0.6892 0.3290 -0.0282 0.044 Uiso 1 1 calc R U . . .
C57 C 0.2105(7) 0.4573(6) 0.6074(5) 0.0344(18) Uani 1 1 d . . . . .
H57 H 0.1295 0.4235 0.6038 0.041 Uiso 1 1 calc R U . . .
C4 C 0.8920(7) 0.7534(6) -0.2265(6) 0.0377(19) Uani 1 1 d . . . . .
H4 H 0.8141 0.6997 -0.2504 0.045 Uiso 1 1 calc R U . . .
C3 C 0.9314(7) 0.8481(6) -0.2541(5) 0.0350(18) Uani 1 1 d . . . . .
H3 H 0.8797 0.8578 -0.2959 0.042 Uiso 1 1 calc R U . . .
C40 C 0.5316(7) 0.1236(6) 0.7591(6) 0.0375(19) Uani 1 1 d . . . . .
H40 H 0.6092 0.1780 0.7830 0.045 Uiso 1 1 calc R U . . .
C36 C 0.2299(9) -0.2269(7) 0.5145(5) 0.039(2) Uani 1 1 d . . . . .
C55 C 0.4434(7) 0.5515(6) 0.6120(6) 0.041(2) Uani 1 1 d . . . . .
H55 H 0.5228 0.5859 0.6116 0.050 Uiso 1 1 calc R U . . .
C30 C 0.2563(7) -0.0460(6) 0.3234(5) 0.0347(18) Uani 1 1 d . . . . .
C39 C 0.4930(7) 0.0306(6) 0.7888(5) 0.0377(19) Uani 1 1 d . . . . .
H39 H 0.5428 0.0238 0.8336 0.045 Uiso 1 1 calc R U . . .
C24 C 0.2787(8) 0.1252(6) 0.1294(5) 0.038(2) Uani 1 1 d . . . . .
C58 C 0.2725(7) 0.3968(6) 0.6128(5) 0.0366(19) Uani 1 1 d . . . . .
H58 H 0.2340 0.3245 0.6140 0.044 Uiso 1 1 calc R U . . .
C32 C 0.3474(8) -0.0909(7) 0.4413(5) 0.045(2) Uani 1 1 d . . . . .
H32 H 0.4165 -0.0832 0.4782 0.053 Uiso 1 1 calc R U . . .
C56 C 0.3764(7) 0.6063(6) 0.6084(6) 0.042(2) Uani 1 1 d . . . . .
H56 H 0.4138 0.6784 0.6068 0.051 Uiso 1 1 calc R U . . .
C31 C 0.3579(8) -0.0317(7) 0.3819(6) 0.048(2) Uani 1 1 d . . . . .
H31 H 0.4329 0.0180 0.3807 0.057 Uiso 1 1 calc R U . . .
C17 C 1.1444(8) 0.4642(7) -0.1158(6) 0.044(2) Uani 1 1 d . . . . .
H17 H 1.1743 0.5288 -0.1326 0.053 Uiso 1 1 calc R U . . .
C34 C 0.1374(9) -0.1775(8) 0.3893(6) 0.051(2) Uani 1 1 d . . . . .
H34 H 0.0626 -0.2266 0.3914 0.061 Uiso 1 1 calc R U . . .
C25 C 0.3565(8) 0.1766(7) 0.2084(6) 0.050(2) Uani 1 1 d . . . . .
H25 H 0.4110 0.2490 0.2195 0.060 Uiso 1 1 calc R U . . .
C26 C 0.3536(8) 0.1207(8) 0.2708(6) 0.052(3) Uani 1 1 d . . . . .
H26 H 0.4094 0.1545 0.3227 0.062 Uiso 1 1 calc R U . . .
C35 C 0.1477(8) -0.1206(8) 0.3273(6) 0.051(2) Uani 1 1 d . . . . .
H35 H 0.0791 -0.1333 0.2872 0.061 Uiso 1 1 calc R U . . .
C29 C 0.1971(10) 0.0228(8) 0.1142(6) 0.065(3) Uani 1 1 d . . . . .
H29 H 0.1451 -0.0120 0.0611 0.077 Uiso 1 1 calc R U . . .
C28 C 0.1901(10) -0.0323(8) 0.1786(6) 0.063(3) Uani 1 1 d . . . . .
H28 H 0.1306 -0.1027 0.1678 0.076 Uiso 1 1 calc R U . . .

loop_
_atom_site_aniso_label
_atom_site_aniso_U_11
_atom_site_aniso_U_22
_atom_site_aniso_U_33
_atom_site_aniso_U_23
_atom_site_aniso_U_13
_atom_site_aniso_U_12
Zn2 0.0258(5) 0.0243(5) 0.0303(5) 0.0138(4) 0.0114(4) 0.0112(4)
Zn1 0.0233(5) 0.0242(5) 0.0305(5) 0.0142(4) 0.0110(4) 0.0114(4)
O2 0.066(4) 0.032(3) 0.028(3) 0.015(2) 0.009(3) 0.011(3)
N5 0.029(3) 0.023(3) 0.034(3) 0.009(3) 0.013(3) 0.012(3)
N7 0.025(3) 0.033(3) 0.032(3) 0.010(3) 0.011(3) 0.014(3)
O4 0.065(4) 0.048(4) 0.056(4) 0.040(3) 0.036(3) 0.029(3)
N4 0.031(3) 0.028(3) 0.029(3) 0.012(3) 0.010(3) 0.014(3)
N6 0.027(3) 0.025(3) 0.038(4) 0.013(3) 0.015(3) 0.016(3)
N8 0.031(3) 0.017(3) 0.034(3) 0.013(3) 0.013(3) 0.006(3)
N14 0.019(3) 0.029(3) 0.030(3) 0.004(3) 0.006(3) 0.001(3)
N12 0.028(3) 0.031(3) 0.038(4) 0.014(3) 0.014(3) 0.016(3)
O1 0.056(4) 0.044(4) 0.050(4) 0.028(3) 0.014(3) 0.010(3)
N13 0.025(3) 0.020(3) 0.036(3) 0.010(3) 0.015(3) 0.007(2)
O3 0.080(5) 0.054(4) 0.045(4) 0.032(3) 0.023(4) 0.038(4)
N3 0.038(4) 0.030(3) 0.042(4) 0.025(3) 0.020(3) 0.014(3)
N9 0.038(4) 0.027(3) 0.031(4) 0.014(3) 0.007(3) 0.011(3)
N2 0.040(4) 0.038(4) 0.032(4) 0.018(3) 0.011(3) 0.013(3)
N1 0.044(4) 0.034(4) 0.038(4) 0.010(3) 0.014(3) 0.011(3)
N11 0.049(4) 0.031(4) 0.031(4) 0.012(3) 0.003(3) 0.010(3)
N10 0.048(4) 0.036(4) 0.037(4) 0.019(3) 0.014(3) 0.016(3)
C11 0.026(4) 0.026(4) 0.032(4) 0.010(3) 0.014(3) 0.014(3)
C10 0.026(4) 0.024(4) 0.031(4) 0.007(3) 0.009(3) 0.013(3)
C1 0.025(4) 0.025(4) 0.030(4) 0.011(3) 0.009(3) 0.012(3)
C49 0.025(4) 0.020(3) 0.027(4) 0.005(3) 0.012(3) 0.008(3)
C37 0.028(4) 0.020(4) 0.035(4) 0.010(3) 0.016(3) 0.007(3)
C15 0.028(4) 0.025(4) 0.033(4) 0.015(3) 0.013(3) 0.011(3)
C46 0.021(4) 0.022(4) 0.033(4) 0.006(3) 0.014(3) 0.008(3)
C18 0.020(4) 0.026(4) 0.031(4) 0.003(3) 0.009(3) 0.010(3)
C13 0.028(4) 0.023(4) 0.031(4) 0.007(3) 0.011(3) 0.013(3)
C47 0.034(4) 0.018(3) 0.035(4) 0.009(3) 0.013(3) 0.012(3)
C9 0.032(4) 0.024(4) 0.030(4) 0.010(3) 0.010(3) 0.015(3)
C38 0.034(4) 0.019(4) 0.039(4) 0.013(3) 0.018(3) 0.013(3)
C54 0.031(4) 0.025(4) 0.033(4) 0.009(3) 0.013(3) 0.015(3)
C43 0.032(4) 0.017(3) 0.040(4) 0.005(3) 0.010(3) 0.006(3)
C22 0.027(4) 0.040(4) 0.032(4) 0.022(3) 0.013(3) 0.018(3)
C8 0.028(4) 0.027(4) 0.030(4) 0.009(3) 0.014(3) 0.011(3)
C12 0.035(4) 0.025(4) 0.038(4) 0.011(3) 0.023(3) 0.016(3)
C5 0.026(4) 0.016(3) 0.038(4) 0.010(3) 0.010(3) 0.008(3)
C52 0.032(4) 0.029(4) 0.035(4) 0.019(3) 0.013(3) 0.014(3)
C2 0.031(4) 0.024(4) 0.043(4) 0.012(3) 0.016(3) 0.015(3)
C41 0.033(4) 0.019(4) 0.041(4) 0.008(3) 0.020(4) 0.007(3)
C21 0.026(4) 0.040(4) 0.037(4) 0.019(4) 0.010(3) 0.016(3)
C50 0.028(4) 0.033(4) 0.038(4) 0.022(3) 0.014(3) 0.016(3)
C14 0.027(4) 0.036(4) 0.038(4) 0.016(3) 0.020(3) 0.014(3)
C51 0.037(4) 0.030(4) 0.034(4) 0.015(3) 0.015(3) 0.017(3)
C48 0.027(4) 0.030(4) 0.046(5) 0.016(3) 0.018(3) 0.010(3)
C33 0.043(5) 0.030(4) 0.031(4) 0.018(3) 0.014(3) 0.018(4)
C44 0.038(4) 0.016(3) 0.040(4) 0.013(3) 0.019(3) 0.015(3)
C20 0.031(4) 0.038(4) 0.052(5) 0.028(4) 0.015(4) 0.015(4)
C42 0.032(4) 0.029(4) 0.043(5) 0.015(3) 0.013(3) 0.016(3)
C53 0.023(4) 0.030(4) 0.049(5) 0.016(4) 0.008(3) 0.012(3)
C6 0.031(4) 0.026(4) 0.041(4) 0.012(3) 0.002(3) 0.015(3)
C7 0.026(4) 0.023(4) 0.045(5) 0.012(3) 0.009(3) 0.008(3)
C45 0.029(4) 0.024(4) 0.043(4) 0.011(3) 0.016(3) 0.016(3)
C23 0.054(5) 0.040(5) 0.040(5) 0.027(4) 0.028(4) 0.027(4)
C27 0.037(4) 0.036(4) 0.039(5) 0.025(4) 0.015(4) 0.016(4)
C16 0.043(5) 0.047(5) 0.080(7) 0.030(5) 0.043(5) 0.026(4)
C19 0.031(4) 0.044(5) 0.051(5) 0.031(4) 0.012(4) 0.026(4)
C57 0.025(4) 0.021(4) 0.057(5) 0.008(3) 0.018(4) 0.007(3)
C4 0.021(4) 0.028(4) 0.057(5) 0.012(4) 0.007(4) 0.006(3)
C3 0.030(4) 0.029(4) 0.045(5) 0.017(4) 0.009(4) 0.009(3)
C40 0.028(4) 0.024(4) 0.053(5) 0.017(4) 0.010(4) 0.003(3)
C36 0.066(6) 0.037(5) 0.027(4) 0.016(3) 0.022(4) 0.029(4)
C55 0.022(4) 0.023(4) 0.084(7) 0.025(4) 0.022(4) 0.008(3)
C30 0.041(5) 0.030(4) 0.033(4) 0.021(3) 0.012(4) 0.013(3)
C39 0.032(4) 0.032(4) 0.044(5) 0.017(4) 0.003(4) 0.010(3)
C24 0.052(5) 0.036(4) 0.034(4) 0.027(4) 0.018(4) 0.021(4)
C58 0.033(4) 0.027(4) 0.056(5) 0.018(4) 0.020(4) 0.015(3)
C32 0.054(6) 0.041(5) 0.033(5) 0.021(4) 0.001(4) 0.019(4)
C56 0.026(4) 0.027(4) 0.070(6) 0.021(4) 0.014(4) 0.006(3)
C31 0.034(5) 0.052(5) 0.044(5) 0.025(4) 0.009(4) 0.005(4)
C17 0.041(5) 0.031(4) 0.084(7) 0.037(5) 0.039(5) 0.022(4)
C34 0.047(5) 0.055(6) 0.067(6) 0.046(5) 0.029(5) 0.023(4)
C25 0.057(6) 0.028(4) 0.046(5) 0.017(4) 0.008(4) 0.003(4)
C26 0.043(5) 0.057(6) 0.035(5) 0.023(4) 0.009(4) 0.002(4)
C35 0.035(5) 0.081(7) 0.055(6) 0.047(5) 0.021(4) 0.032(5)
C29 0.084(8) 0.047(6) 0.041(5) 0.023(4) 0.000(5) 0.013(5)
C28 0.085(8) 0.035(5) 0.040(5) 0.018(4) 0.004(5) 0.003(5)

loop_
_atom_type_symbol
_atom_type_description
_atom_type_scat_dispersion_real
_atom_type_scat_dispersion_imag
_atom_type_scat_source
C C 0.0033 0.0016 'International Tables Vol C Tables 4.2.6.8 and 6.1.1.4'
H H 0.0000 0.0000 'International Tables Vol C Tables 4.2.6.8 and 6.1.1.4'
N N 0.0061 0.0033 'International Tables Vol C Tables 4.2.6.8 and 6.1.1.4'
O O 0.0106 0.0060 'International Tables Vol C Tables 4.2.6.8 and 6.1.1.4'
Zn Zn 0.2839 1.4301 'International Tables Vol C Tables 4.2.6.8 and 6.1.1.4'

loop_
_geom_angle_atom_site_label_1
_geom_angle_atom_site_label_2
_geom_angle_atom_site_label_3
_geom_angle
_geom_angle_site_symmetry_1
_geom_angle_site_symmetry_3
_geom_angle_publ_flag
O4 Zn2 N8 127.9(2) . . ?
O4 Zn2 N12 118.2(3) . 1_545 ?
N8 Zn2 N12 103.0(2) . 1_545 ?
O4 Zn2 N14 95.4(3) . 1_445 ?
N8 Zn2 N14 99.6(2) . 1_445 ?
N12 Zn2 N14 109.6(3) 1_545 1_445 ?
O4 Zn2 O3 58.5(2) . . ?
N8 Zn2 O3 94.5(2) . . ?
N12 Zn2 O3 88.6(2) 1_545 . ?
N14 Zn2 O3 153.5(2) 1_445 . ?
O4 Zn2 C36 28.9(3) . . ?
N8 Zn2 C36 113.2(3) . . ?
N12 Zn2 C36 105.5(3) 1_545 . ?
N14 Zn2 C36 124.2(3) 1_445 . ?
O3 Zn2 C36 29.6(3) . . ?
O2 Zn1 N7 119.6(3) . . ?
O2 Zn1 N4 112.4(2) . 1_445 ?
N7 Zn1 N4 102.8(2) . 1_445 ?
O2 Zn1 N5 108.5(3) . 1_455 ?
N7 Zn1 N5 111.7(2) . 1_455 ?
N4 Zn1 N5 99.9(2) 1_445 1_455 ?
C23 O2 Zn1 109.7(5) . . ?
C16 N5 C15 116.0(6) . . ?
C16 N5 Zn1 124.6(5) . 1_655 ?
C15 N5 Zn1 119.1(5) . 1_655 ?
C21 N7 C20 117.7(6) . . ?
C21 N7 Zn1 119.0(5) . . ?
C20 N7 Zn1 123.2(5) . . ?
C36 O4 Zn2 99.6(5) . . ?
C1 N4 N3 105.1(6) . . ?
C1 N4 Zn1 142.0(5) . 1_665 ?
N3 N4 Zn1 112.7(5) . 1_665 ?
C11 N6 C10 118.3(6) . . ?
C37 N8 N9 105.6(6) . . ?
C37 N8 Zn2 141.1(5) . . ?
N9 N8 Zn2 112.8(4) . . ?
C51 N14 C52 117.6(7) . . ?
C51 N14 Zn2 123.5(5) . 1_665 ?
C52 N14 Zn2 118.9(5) . 1_665 ?
C56 N12 C57 115.6(6) . . ?
C56 N12 Zn2 119.3(5) . 1_565 ?
C57 N12 Zn2 124.6(5) . 1_565 ?
C46 N13 C47 117.8(6) . . ?
C36 O3 Zn2 79.1(5) . . ?
N2 N3 N4 108.4(6) . . ?
N10 N9 N8 110.0(6) . . ?
N3 N2 N1 110.6(6) . . ?
C1 N1 N2 105.6(6) . . ?
C37 N11 N10 105.6(6) . . ?
N9 N10 N11 109.7(6) . . ?
N6 C11 C12 122.7(7) . . ?
N6 C11 C13 115.6(6) . . ?
C12 C11 C13 121.7(7) . . ?
N6 C10 C9 121.7(7) . . ?
N6 C10 C18 117.2(6) . . ?
C9 C10 C18 121.1(6) . . ?
N4 C1 N1 110.2(6) . . ?
N4 C1 C2 125.6(7) . . ?
N1 C1 C2 124.2(7) . . ?
C53 C49 C50 117.5(7) . . ?
C53 C49 C46 121.0(7) . . ?
C50 C49 C46 121.4(6) . . ?
N8 C37 N11 109.1(6) . . ?
N8 C37 C38 126.8(7) . . ?
N11 C37 C38 124.1(7) . . ?
N5 C15 C14 123.9(7) . . ?
N5 C15 H15 118.1 . . ?
C14 C15 H15 118.1 . . ?
N13 C46 C45 122.9(7) . . ?
N13 C46 C49 115.7(6) . . ?
C45 C46 C49 121.4(6) . . ?
C19 C18 C22 116.6(7) . . ?
C19 C18 C10 123.5(7) . . ?
C22 C18 C10 119.7(7) . . ?
C17 C13 C14 116.1(7) . . ?
C17 C13 C11 122.2(6) . . ?
C14 C13 C11 121.8(7) . . ?
N13 C47 C48 122.1(7) . . ?
N13 C47 C54 116.4(6) . . ?
C48 C47 C54 121.4(7) . . ?
C8 C9 C10 119.5(7) . . ?
C8 C9 H9 120.2 . . ?
C10 C9 H9 120.2 . . ?
C43 C38 C39 120.0(7) . . ?
C43 C38 C37 122.1(7) . . ?
C39 C38 C37 117.9(7) . . ?
C58 C54 C55 117.9(7) . . ?
C58 C54 C47 122.1(6) . . ?
C55 C54 C47 119.9(7) . . ?
C38 C43 C42 120.7(7) . . ?
C38 C43 H43 119.7 . . ?
C42 C43 H43 119.7 . . ?
C21 C22 C18 120.7(7) . . ?
C21 C22 H22 119.7 . . ?
C18 C22 H22 119.7 . . ?
C12 C8 C9 117.8(7) . . ?
C12 C8 C5 121.8(7) . . ?
C9 C8 C5 120.4(7) . . ?
C11 C12 C8 120.0(7) . . ?
C11 C12 H12 120.0 . . ?
C8 C12 H12 120.0 . . ?
C4 C5 C6 118.4(7) . . ?
C4 C5 C8 120.5(6) . . ?
C6 C5 C8 120.7(7) . . ?
N14 C52 C53 123.0(7) . . ?
N14 C52 H52 118.5 . . ?
C53 C52 H52 118.5 . . ?
C3 C2 C7 118.9(7) . . ?
C3 C2 C1 118.7(7) . . ?
C7 C2 C1 122.3(7) . . ?
C42 C41 C40 118.8(7) . . ?
C42 C41 C44 120.8(7) . . ?
C40 C41 C44 120.4(7) . . ?
N7 C21 C22 121.4(7) . . ?
N7 C21 H21 119.3 . . ?
C22 C21 H21 119.3 . . ?
C51 C50 C49 118.5(7) . . ?
C51 C50 H50 120.7 . . ?
C49 C50 H50 120.7 . . ?
C15 C14 C13 120.4(7) . . ?
C15 C14 H14 119.8 . . ?
C13 C14 H14 119.8 . . ?
N14 C51 C50 124.3(7) . . ?
N14 C51 H51 117.9 . . ?
C50 C51 H51 117.9 . . ?
C47 C48 C44 119.4(7) . . ?
C47 C48 H48 120.3 . . ?
C44 C48 H48 120.3 . . ?
C32 C33 C34 118.6(7) . . ?
C32 C33 C36 121.6(7) . . ?
C34 C33 C36 119.6(7) . . ?
C45 C44 C48 118.0(6) . . ?
C45 C44 C41 121.1(6) . . ?
C48 C44 C41 120.8(7) . . ?
N7 C20 C19 121.1(7) . . ?
N7 C20 H20 119.4 . . ?
C19 C20 H20 119.4 . . ?
C43 C42 C41 120.1(7) . . ?
C43 C42 H42 120.0 . . ?
C41 C42 H42 120.0 . . ?
C52 C53 C49 119.0(7) . . ?
C52 C53 H53 120.5 . . ?
C49 C53 H53 120.5 . . ?
C7 C6 C5 121.1(7) . . ?
C7 C6 H6 119.4 . . ?
C5 C6 H6 119.4 . . ?
C6 C7 C2 120.4(7) . . ?
C6 C7 H7 119.8 . . ?
C2 C7 H7 119.8 . . ?
C44 C45 C46 119.5(6) . . ?
C44 C45 H45 120.2 . . ?
C46 C45 H45 120.2 . . ?
O1 C23 O2 124.1(7) . . ?
O1 C23 C24 121.1(8) . . ?
O2 C23 C24 114.8(7) . . ?
C26 C27 C28 116.9(7) . . ?
C26 C27 C30 122.0(7) . . ?
C28 C27 C30 121.1(7) . . ?
N5 C16 C17 123.6(8) . . ?
N5 C16 H16 118.2 . . ?
C17 C16 H16 118.2 . . ?
C18 C19 C20 122.3(7) . . ?
C18 C19 H19 118.9 . . ?
C20 C19 H19 118.9 . . ?
N12 C57 C58 123.3(7) . . ?
N12 C57 H57 118.3 . . ?
C58 C57 H57 118.3 . . ?
C5 C4 C3 120.8(7) . . ?
C5 C4 H4 119.6 . . ?
C3 C4 H4 119.6 . . ?
C2 C3 C4 120.2(7) . . ?
C2 C3 H3 119.9 . . ?
C4 C3 H3 119.9 . . ?
C39 C40 C41 121.3(7) . . ?
C39 C40 H40 119.4 . . ?
C41 C40 H40 119.4 . . ?
O4 C36 O3 122.9(7) . . ?
O4 C36 C33 120.6(8) . . ?
O3 C36 C33 116.5(8) . . ?
O4 C36 Zn2 51.5(4) . . ?
O3 C36 Zn2 71.4(4) . . ?
C33 C36 Zn2 171.6(7) . . ?
C54 C55 C56 119.4(7) . . ?
C54 C55 H55 120.3 . . ?
C56 C55 H55 120.3 . . ?
C35 C30 C31 118.0(7) . . ?
C35 C30 C27 121.7(7) . . ?
C31 C30 C27 120.2(7) . . ?
C40 C39 C38 119.2(7) . . ?
C40 C39 H39 120.4 . . ?
C38 C39 H39 120.4 . . ?
C29 C24 C25 120.0(7) . . ?
C29 C24 C23 120.2(8) . . ?
C25 C24 C23 119.8(7) . . ?
C57 C58 C54 119.0(7) . . ?
C57 C58 H58 120.5 . . ?
C54 C58 H58 120.5 . . ?
C31 C32 C33 122.2(8) . . ?
C31 C32 H32 118.9 . . ?
C33 C32 H32 118.9 . . ?
N12 C56 C55 124.7(7) . . ?
N12 C56 H56 117.6 . . ?
C55 C56 H56 117.6 . . ?
C32 C31 C30 119.9(8) . . ?
C32 C31 H31 120.0 . . ?
C30 C31 H31 120.0 . . ?
C13 C17 C16 119.9(7) . . ?
C13 C17 H17 120.0 . . ?
C16 C17 H17 120.0 . . ?
C33 C34 C35 119.2(8) . . ?
C33 C34 H34 120.4 . . ?
C35 C34 H34 120.4 . . ?
C24 C25 C26 120.3(8) . . ?
C24 C25 H25 119.9 . . ?
C26 C25 H25 119.9 . . ?
C27 C26 C25 120.6(8) . . ?
C27 C26 H26 119.7 . . ?
C25 C26 H26 119.7 . . ?
C30 C35 C34 121.9(8) . . ?
C30 C35 H35 119.1 . . ?
C34 C35 H35 119.1 . . ?
C24 C29 C28 119.7(9) . . ?
C24 C29 H29 120.1 . . ?
C28 C29 H29 120.1 . . ?
C29 C28 C27 122.4(9) . . ?
C29 C28 H28 118.8 . . ?
C27 C28 H28 118.8 . . ?

loop_
_geom_bond_atom_site_label_1
_geom_bond_atom_site_label_2
_geom_bond_distance
_geom_bond_site_symmetry_2
_geom_bond_publ_flag
Zn2 O4 1.985(6) . ?
Zn2 N8 2.031(6) . ?
Zn2 N12 2.043(6) 1_545 ?
Zn2 N14 2.096(6) 1_445 ?
Zn2 O3 2.412(6) . ?
Zn2 C36 2.499(8) . ?
Zn1 O2 1.923(5) . ?
Zn1 N7 2.015(6) . ?
Zn1 N4 2.027(6) 1_445 ?
Zn1 N5 2.051(6) 1_455 ?
O2 C23 1.271(10) . ?
N5 C16 1.317(10) . ?
N5 C15 1.355(9) . ?
N5 Zn1 2.051(6) 1_655 ?
N7 C21 1.356(10) . ?
N7 C20 1.364(9) . ?
O4 C36 1.225(10) . ?
N4 C1 1.333(9) . ?
N4 N3 1.365(8) . ?
N4 Zn1 2.027(6) 1_665 ?
N6 C11 1.348(9) . ?
N6 C10 1.340(9) . ?
N8 C37 1.319(9) . ?
N8 N9 1.337(8) . ?
N14 C51 1.309(9) . ?
N14 C52 1.334(10) . ?
N14 Zn2 2.096(6) 1_665 ?
N12 C56 1.325(10) . ?
N12 C57 1.361(10) . ?
N12 Zn2 2.043(6) 1_565 ?
O1 C23 1.221(10) . ?
N13 C46 1.326(9) . ?
N13 C47 1.353(9) . ?
O3 C36 1.257(11) . ?
N3 N2 1.290(10) . ?
N9 N10 1.263(9) . ?
N2 N1 1.326(9) . ?
N1 C1 1.337(10) . ?
N11 C37 1.343(10) . ?
N11 N10 1.325(9) . ?
C11 C12 1.365(10) . ?
C11 C13 1.497(10) . ?
C10 C9 1.401(10) . ?
C10 C18 1.461(10) . ?
C1 C2 1.473(10) . ?
C49 C53 1.382(10) . ?
C49 C50 1.399(10) . ?
C49 C46 1.504(10) . ?
C37 C38 1.476(10) . ?
C15 C14 1.319(11) . ?
C15 H15 0.9300 . ?
C46 C45 1.396(10) . ?
C18 C19 1.357(11) . ?
C18 C22 1.392(10) . ?
C13 C17 1.363(11) . ?
C13 C14 1.409(10) . ?
C47 C48 1.405(10) . ?
C47 C54 1.502(10) . ?
C9 C8 1.385(10) . ?
C9 H9 0.9300 . ?
C38 C43 1.370(10) . ?
C38 C39 1.402(11) . ?
C54 C58 1.378(11) . ?
C54 C55 1.377(10) . ?
C43 C42 1.393(10) . ?
C43 H43 0.9300 . ?
C22 C21 1.393(10) . ?
C22 H22 0.9300 . ?
C8 C12 1.387(10) . ?
C8 C5 1.504(9) . ?
C12 H12 0.9300 . ?
C5 C4 1.382(11) . ?
C5 C6 1.410(10) . ?
C52 C53 1.379(11) . ?
C52 H52 0.9300 . ?
C2 C3 1.395(10) . ?
C2 C7 1.402(11) . ?
C41 C42 1.394(11) . ?
C41 C40 1.391(11) . ?
C41 C44 1.487(10) . ?
C21 H21 0.9300 . ?
C50 C51 1.368(10) . ?
C50 H50 0.9300 . ?
C14 H14 0.9300 . ?
C51 H51 0.9300 . ?
C48 C44 1.374(10) . ?
C48 H48 0.9300 . ?
C33 C32 1.354(12) . ?
C33 C34 1.390(12) . ?
C33 C36 1.531(10) . ?
C44 C45 1.387(11) . ?
C20 C19 1.380(11) . ?
C20 H20 0.9300 . ?
C42 H42 0.9300 . ?
C53 H53 0.9300 . ?
C6 C7 1.360(10) . ?
C6 H6 0.9300 . ?
C7 H7 0.9300 . ?
C45 H45 0.9300 . ?
C23 C24 1.530(10) . ?
C27 C26 1.400(12) . ?
C27 C28 1.362(13) . ?
C27 C30 1.478(10) . ?
C16 C17 1.378(12) . ?
C16 H16 0.9300 . ?
C19 H19 0.9300 . ?
C57 C58 1.386(11) . ?
C57 H57 0.9300 . ?
C4 C3 1.388(11) . ?
C4 H4 0.9300 . ?
C3 H3 0.9300 . ?
C40 C39 1.385(11) . ?
C40 H40 0.9300 . ?
C55 C56 1.370(11) . ?
C55 H55 0.9300 . ?
C30 C35 1.370(12) . ?
C30 C31 1.389(12) . ?
C39 H39 0.9300 . ?
C24 C29 1.333(12) . ?
C24 C25 1.385(12) . ?
C58 H58 0.9300 . ?
C32 C31 1.369(11) . ?
C32 H32 0.9300 . ?
C56 H56 0.9300 . ?
C31 H31 0.9300 . ?
C17 H17 0.9300 . ?
C34 C35 1.383(11) . ?
C34 H34 0.9300 . ?
C25 C26 1.384(12) . ?
C25 H25 0.9300 . ?
C26 H26 0.9300 . ?
C35 H35 0.9300 . ?
C29 C28 1.404(12) . ?
C29 H29 0.9300 . ?
C28 H28 0.9300 . ?

loop_
_geom_torsion_atom_site_label_1
_geom_torsion_atom_site_label_2
_geom_torsion_atom_site_label_3
_geom_torsion_atom_site_label_4
_geom_torsion
_geom_torsion_site_symmetry_1
_geom_torsion_site_symmetry_2
_geom_torsion_site_symmetry_3
_geom_torsion_site_symmetry_4
_geom_torsion_publ_flag
C1 N4 N3 N2 -0.4(8) . . . . ?
Zn1 N4 N3 N2 -177.5(5) 1_665 . . . ?
C37 N8 N9 N10 -0.2(9) . . . . ?
Zn2 N8 N9 N10 173.2(5) . . . . ?
N4 N3 N2 N1 0.4(9) . . . . ?
N3 N2 N1 C1 -0.3(9) . . . . ?
N8 N9 N10 N11 -0.1(9) . . . . ?
C37 N11 N10 N9 0.3(9) . . . . ?
C10 N6 C11 C12 1.3(11) . . . . ?
C10 N6 C11 C13 -175.5(6) . . . . ?
C11 N6 C10 C9 -0.4(11) . . . . ?
C11 N6 C10 C18 -179.5(6) . . . . ?
N3 N4 C1 N1 0.2(8) . . . . ?
Zn1 N4 C1 N1 175.9(6) 1_665 . . . ?
N3 N4 C1 C2 -178.8(7) . . . . ?
Zn1 N4 C1 C2 -3.2(13) 1_665 . . . ?
N2 N1 C1 N4 0.0(9) . . . . ?
N2 N1 C1 C2 179.1(7) . . . . ?
N9 N8 C37 N11 0.4(9) . . . . ?
Zn2 N8 C37 N11 -169.8(6) . . . . ?
N9 N8 C37 C38 -178.6(7) . . . . ?
Zn2 N8 C37 C38 11.3(13) . . . . ?
N10 N11 C37 N8 -0.4(9) . . . . ?
N10 N11 C37 C38 178.5(7) . . . . ?
C16 N5 C15 C14 4.7(12) . . . . ?
Zn1 N5 C15 C14 -169.6(6) 1_655 . . . ?
C47 N13 C46 C45 -0.8(11) . . . . ?
C47 N13 C46 C49 179.9(6) . . . . ?
C53 C49 C46 N13 -16.1(10) . . . . ?
C50 C49 C46 N13 163.7(7) . . . . ?
C53 C49 C46 C45 164.6(7) . . . . ?
C50 C49 C46 C45 -15.6(11) . . . . ?
N6 C10 C18 C19 25.4(11) . . . . ?
C9 C10 C18 C19 -153.7(8) . . . . ?
N6 C10 C18 C22 -149.0(7) . . . . ?
C9 C10 C18 C22 31.9(10) . . . . ?
N6 C11 C13 C17 171.4(8) . . . . ?
C12 C11 C13 C17 -5.4(12) . . . . ?
N6 C11 C13 C14 -9.4(10) . . . . ?
C12 C11 C13 C14 173.9(7) . . . . ?
C46 N13 C47 C48 -2.8(11) . . . . ?
C46 N13 C47 C54 174.8(6) . . . . ?
N6 C10 C9 C8 0.4(11) . . . . ?
C18 C10 C9 C8 179.4(7) . . . . ?
N8 C37 C38 C43 34.1(12) . . . . ?
N11 C37 C38 C43 -144.7(8) . . . . ?
N8 C37 C38 C39 -148.0(8) . . . . ?
N11 C37 C38 C39 33.2(12) . . . . ?
N13 C47 C54 C58 176.5(7) . . . . ?
C48 C47 C54 C58 -5.9(12) . . . . ?
N13 C47 C54 C55 -6.8(11) . . . . ?
C48 C47 C54 C55 170.8(8) . . . . ?
C39 C38 C43 C42 1.8(12) . . . . ?
C37 C38 C43 C42 179.7(7) . . . . ?
C19 C18 C22 C21 0.6(11) . . . . ?
C10 C18 C22 C21 175.3(7) . . . . ?
C10 C9 C8 C12 -1.0(11) . . . . ?
C10 C9 C8 C5 177.4(7) . . . . ?
N6 C11 C12 C8 -2.0(12) . . . . ?
C13 C11 C12 C8 174.6(7) . . . . ?
C9 C8 C12 C11 1.8(11) . . . . ?
C5 C8 C12 C11 -176.5(7) . . . . ?
C12 C8 C5 C4 136.2(8) . . . . ?
C9 C8 C5 C4 -42.1(11) . . . . ?
C12 C8 C5 C6 -36.9(11) . . . . ?
C9 C8 C5 C6 144.8(8) . . . . ?
C51 N14 C52 C53 -2.6(11) . . . . ?
Zn2 N14 C52 C53 179.7(6) 1_665 . . . ?
N4 C1 C2 C3 142.8(8) . . . . ?
N1 C1 C2 C3 -36.2(11) . . . . ?
N4 C1 C2 C7 -41.1(12) . . . . ?
N1 C1 C2 C7 140.0(8) . . . . ?
C20 N7 C21 C22 -4.1(11) . . . . ?
Zn1 N7 C21 C22 175.8(6) . . . . ?
C18 C22 C21 N7 3.5(12) . . . . ?
C53 C49 C50 C51 -1.2(11) . . . . ?
C46 C49 C50 C51 179.0(7) . . . . ?
N5 C15 C14 C13 -1.4(12) . . . . ?
C17 C13 C14 C15 -1.2(12) . . . . ?
C11 C13 C14 C15 179.5(7) . . . . ?
C52 N14 C51 C50 3.3(12) . . . . ?
Zn2 N14 C51 C50 -179.1(6) 1_665 . . . ?
C49 C50 C51 N14 -1.4(12) . . . . ?
N13 C47 C48 C44 5.2(12) . . . . ?
C54 C47 C48 C44 -172.3(7) . . . . ?
C47 C48 C44 C45 -3.9(11) . . . . ?
C47 C48 C44 C41 172.3(7) . . . . ?
C42 C41 C44 C45 -145.9(8) . . . . ?
C40 C41 C44 C45 36.1(11) . . . . ?
C42 C41 C44 C48 38.1(11) . . . . ?
C40 C41 C44 C48 -140.0(8) . . . . ?
C21 N7 C20 C19 0.8(12) . . . . ?
Zn1 N7 C20 C19 -179.1(6) . . . . ?
C38 C43 C42 C41 -0.3(12) . . . . ?
C40 C41 C42 C43 0.0(12) . . . . ?
C44 C41 C42 C43 -178.1(7) . . . . ?
N14 C52 C53 C49 0.1(12) . . . . ?
C50 C49 C53 C52 1.8(11) . . . . ?
C46 C49 C53 C52 -178.4(7) . . . . ?
C4 C5 C6 C7 1.8(12) . . . . ?
C8 C5 C6 C7 175.0(7) . . . . ?
C5 C6 C7 C2 -2.3(13) . . . . ?
C3 C2 C7 C6 2.0(12) . . . . ?
C1 C2 C7 C6 -174.1(7) . . . . ?
C48 C44 C45 C46 0.5(11) . . . . ?
C41 C44 C45 C46 -175.7(7) . . . . ?
N13 C46 C45 C44 2.0(12) . . . . ?
C49 C46 C45 C44 -178.8(7) . . . . ?
Zn1 O2 C23 O1 9.0(11) . . . . ?
Zn1 O2 C23 C24 -172.8(6) . . . . ?
C15 N5 C16 C17 -5.4(14) . . . . ?
Zn1 N5 C16 C17 168.5(7) 1_655 . . . ?
C22 C18 C19 C20 -3.9(12) . . . . ?
C10 C18 C19 C20 -178.4(8) . . . . ?
N7 C20 C19 C18 3.3(14) . . . . ?
C56 N12 C57 C58 3.0(12) . . . . ?
Zn2 N12 C57 C58 -168.8(6) 1_565 . . . ?
C6 C5 C4 C3 -1.0(13) . . . . ?
C8 C5 C4 C3 -174.3(7) . . . . ?
C7 C2 C3 C4 -1.2(12) . . . . ?
C1 C2 C3 C4 175.1(8) . . . . ?
C5 C4 C3 C2 0.8(13) . . . . ?
C42 C41 C40 C39 -1.2(13) . . . . ?
C44 C41 C40 C39 176.9(8) . . . . ?
Zn2 O4 C36 O3 1.9(10) . . . . ?
Zn2 O4 C36 C33 -176.3(6) . . . . ?
Zn2 O3 C36 O4 -1.5(8) . . . . ?
Zn2 O3 C36 C33 176.7(7) . . . . ?
C32 C33 C36 O4 178.7(8) . . . . ?
C34 C33 C36 O4 -6.7(12) . . . . ?
C32 C33 C36 O3 0.4(12) . . . . ?
C34 C33 C36 O3 175.0(8) . . . . ?
C58 C54 C55 C56 3.0(13) . . . . ?
C47 C54 C55 C56 -173.9(8) . . . . ?
C26 C27 C30 C35 145.3(10) . . . . ?
C28 C27 C30 C35 -32.1(14) . . . . ?
C26 C27 C30 C31 -38.2(13) . . . . ?
C28 C27 C30 C31 144.4(10) . . . . ?
C41 C40 C39 C38 2.7(14) . . . . ?
C43 C38 C39 C40 -3.0(13) . . . . ?
C37 C38 C39 C40 179.0(8) . . . . ?
O1 C23 C24 C29 170.7(10) . . . . ?
O2 C23 C24 C29 -7.5(13) . . . . ?
O1 C23 C24 C25 -8.2(13) . . . . ?
O2 C23 C24 C25 173.6(8) . . . . ?
N12 C57 C58 C54 -1.4(13) . . . . ?
C55 C54 C58 C57 -1.6(12) . . . . ?
C47 C54 C58 C57 175.1(7) . . . . ?
C34 C33 C32 C31 4.7(14) . . . . ?
C36 C33 C32 C31 179.3(8) . . . . ?
C57 N12 C56 C55 -1.6(13) . . . . ?
Zn2 N12 C56 C55 170.6(8) 1_565 . . . ?
C54 C55 C56 N12 -1.3(15) . . . . ?
C33 C32 C31 C30 -3.4(15) . . . . ?
C35 C30 C31 C32 -0.3(14) . . . . ?
C27 C30 C31 C32 -176.9(8) . . . . ?
C14 C13 C17 C16 0.5(13) . . . . ?
C11 C13 C17 C16 179.8(8) . . . . ?
N5 C16 C17 C13 3.0(16) . . . . ?
C32 C33 C34 C35 -2.3(14) . . . . ?
C36 C33 C34 C35 -177.0(9) . . . . ?
C29 C24 C25 C26 2.9(16) . . . . ?
C23 C24 C25 C26 -178.2(9) . . . . ?
C28 C27 C26 C25 1.8(15) . . . . ?
C30 C27 C26 C25 -175.7(9) . . . . ?
C24 C25 C26 C27 -4.1(16) . . . . ?
C31 C30 C35 C34 2.7(15) . . . . ?
C27 C30 C35 C34 179.2(9) . . . . ?
C33 C34 C35 C30 -1.4(16) . . . . ?
C25 C24 C29 C28 0.4(17) . . . . ?
C23 C24 C29 C28 -178.5(10) . . . . ?
C24 C29 C28 C27 -3(2) . . . . ?
C26 C27 C28 C29 1.6(17) . . . . ?
C30 C27 C28 C29 179.1(10) . . . . ?
